data_4303826
loop_
_publ_author_name
'Brenda A. Frazier'
'Peter T. Wolczanski'
'Emil B. Lobkovsky'

_publ_section_title
;
Aryl-Containing Chelates and Amine Debenzylation to Afford
1,3-Di-2-pyridyl-2-azaallyl (smif): Structures of
{\k-C,N,Npy2-(2-pyridylmethyl)2N(CH2(4-tBu-phenyl-2-yl))}FeBr and
(smif)CrN(TMS)2
;
_journal_name_full 'Inorganic Chemistry'
_journal_page_first 11576
_journal_page_last 11585
_journal_paper_doi 10.1021/ic901329z
_journal_volume 48
_journal_year 2009
_chemical_formula_moiety 'C23 H26 Br Fe N3'
_chemical_formula_sum 'C23 H26 Br Fe N3'
_chemical_formula_weight 480.23
_chemical_name_systematic
; 
 ? 
;
_space_group_IT_number 61
_symmetry_cell_setting orthorhombic
_symmetry_space_group_name_Hall '-P 2ac 2ab'
_symmetry_space_group_name_H-M 'P b c a'
_atom_sites_solution_hydrogens geom
_atom_sites_solution_primary direct
_atom_sites_solution_secondary difmap
_audit_creation_method SHELXL-97
_cell_angle_alpha 90.00
_cell_angle_beta 90.00
_cell_angle_gamma 90.00
_cell_formula_units_Z 8
_cell_length_a 13.0576(12)
_cell_length_b 16.9655(11)
_cell_length_c 20.0495(18)
_cell_measurement_reflns_used 965
_cell_measurement_temperature 173(2)
_cell_measurement_theta_max 18.57
_cell_measurement_theta_min 2.56
_cell_volume 4441.5(6)
_computing_cell_refinement 'Bruker SAINT+'
_computing_data_collection 'Bruker APEX2'
_computing_data_reduction 'Bruker SAINT+'
_computing_molecular_graphics 'Bruker SHELXTL'
_computing_publication_material 'Bruker SHELXTL'
_computing_structure_refinement 'SHELXL-97 (Sheldrick, 1997)'
_computing_structure_solution 'SHELXS-97 (Sheldrick, 1990)'
_diffrn_ambient_temperature 173(2)
_diffrn_measured_fraction_theta_full 0.998
_diffrn_measured_fraction_theta_max 0.998
_diffrn_measurement_device_type 'Bruker X8 APEX II diffractometer'
_diffrn_measurement_method 'phi and omega scans'
_diffrn_radiation_monochromator graphite
_diffrn_radiation_source 'fine-focus sealed tube'
_diffrn_radiation_type MoK\a
_diffrn_radiation_wavelength 0.71073
_diffrn_reflns_av_R_equivalents 0.1178
_diffrn_reflns_av_sigmaI/netI 0.1046
_diffrn_reflns_limit_h_max 9
_diffrn_reflns_limit_h_min -14
_diffrn_reflns_limit_k_max 18
_diffrn_reflns_limit_k_min -12
_diffrn_reflns_limit_l_max 21
_diffrn_reflns_limit_l_min -22
_diffrn_reflns_number 15951
_diffrn_reflns_theta_full 23.26
_diffrn_reflns_theta_max 23.26
_diffrn_reflns_theta_min 2.03
_exptl_absorpt_coefficient_mu 2.491
_exptl_absorpt_correction_T_max 0.9403
_exptl_absorpt_correction_T_min 0.6357
_exptl_absorpt_correction_type multi-scan
_exptl_absorpt_process_details SADABS
_exptl_crystal_colour red
_exptl_crystal_density_diffrn 1.436
_exptl_crystal_density_method 'not measured'
_exptl_crystal_description rod
_exptl_crystal_F_000 1968
_exptl_crystal_size_max 0.20
_exptl_crystal_size_mid 0.03
_exptl_crystal_size_min 0.03
_refine_diff_density_max 0.528
_refine_diff_density_min -0.481
_refine_diff_density_rms 0.106
_refine_ls_extinction_method none
_refine_ls_goodness_of_fit_ref 1.000
_refine_ls_hydrogen_treatment riding
_refine_ls_matrix_type full
_refine_ls_number_parameters 251
_refine_ls_number_reflns 3192
_refine_ls_number_restraints 15
_refine_ls_restrained_S_all 1.047
_refine_ls_R_factor_all 0.1101
_refine_ls_R_factor_gt 0.0501
_refine_ls_shift/su_max 0.009
_refine_ls_shift/su_mean 0.001
_refine_ls_structure_factor_coef Fsqd
_refine_ls_weighting_details 'calc w=1/[\s^2^(Fo^2^)+(0.0426P)^2^+0.0000P] where P=(Fo^2^+2Fc^2^)/3'
_refine_ls_weighting_scheme calc
_refine_ls_wR_factor_gt 0.0906
_refine_ls_wR_factor_ref 0.1100
_reflns_number_gt 1896
_reflns_number_total 3192
_reflns_threshold_expression >2sigma(I)
_cod_data_source_file ic901329z_si_001_1.cif
_cod_data_source_block bf7
_cod_depositor_comments
;
The following automatic conversions were performed:
'_symmetry_cell_setting' value 'Orthorhombic' changed to 'orthorhombic'
according to '/home/saulius/struct/CIF-dictionaries/cif_core.dic'
dictionary named 'cif_core.dic' version 2.4.1 from 2010-06-29.

Automatic conversion script
Id: cif_fix_enum 1527 2010-12-29 10:47:43Z saulius 
;
_cod_database_code 4303826

loop_
_symmetry_equiv_pos_as_xyz
'x, y, z'
'-x+1/2, -y, z+1/2'
'-x, y+1/2, -z+1/2'
'x+1/2, -y+1/2, -z'
'-x, -y, -z'
'x-1/2, y, -z-1/2'
'x, -y-1/2, z-1/2'
'-x-1/2, y-1/2, z'

loop_
_atom_site_label
_atom_site_type_symbol
_atom_site_fract_x
_atom_site_fract_y
_atom_site_fract_z
_atom_site_U_iso_or_equiv
_atom_site_adp_type
_atom_site_occupancy
_atom_site_symmetry_multiplicity
_atom_site_calc_flag
_atom_site_refinement_flags
_atom_site_disorder_assembly
_atom_site_disorder_group
Br1 Br 0.37643(4) 0.13243(3) 0.38325(3) 0.02830(16) Uani 1 1 d . . .
Fe1 Fe 0.24723(6) 0.22449(4) 0.43653(4) 0.0206(2) Uani 1 1 d . . .
N1 N 0.1323(3) 0.3193(2) 0.4655(2) 0.0200(12) Uani 1 1 d . . .
N2 N 0.1184(3) 0.2043(2) 0.3721(2) 0.0208(12) Uani 1 1 d . . .
N3 N 0.3217(3) 0.3342(2) 0.4122(2) 0.0231(13) Uani 1 1 d . . .
C1 C 0.0306(4) 0.2865(3) 0.4531(3) 0.0224(15) Uani 1 1 d . . .
H1A H -0.0198 0.3300 0.4497 0.027 Uiso 1 1 calc R . .
H1B H 0.0104 0.2527 0.4911 0.027 Uiso 1 1 calc R . .
C2 C 0.0285(4) 0.2390(3) 0.3902(3) 0.0223(15) Uani 1 1 d . . .
C3 C -0.0606(4) 0.2277(3) 0.3541(3) 0.0300(17) Uani 1 1 d . . .
H3A H -0.1225 0.2521 0.3679 0.036 Uiso 1 1 calc R . .
C4 C -0.0587(4) 0.1809(3) 0.2982(3) 0.0329(18) Uani 1 1 d . . .
H4A H -0.1188 0.1734 0.2722 0.039 Uiso 1 1 calc R . .
C5 C 0.0329(4) 0.1449(3) 0.2804(3) 0.0265(16) Uani 1 1 d . . .
H5A H 0.0360 0.1114 0.2424 0.032 Uiso 1 1 calc R . .
C6 C 0.1186(4) 0.1580(3) 0.3181(3) 0.0234(15) Uani 1 1 d . . .
H6A H 0.1808 0.1331 0.3054 0.028 Uiso 1 1 calc R . .
C7 C 0.1534(4) 0.3895(3) 0.4251(3) 0.0257(16) Uani 1 1 d . . .
H7A H 0.1213 0.4363 0.4458 0.031 Uiso 1 1 calc R . .
H7B H 0.1243 0.3828 0.3798 0.031 Uiso 1 1 calc R . .
C8 C 0.2677(4) 0.4011(3) 0.4206(3) 0.0217(15) Uani 1 1 d . . .
C9 C 0.3139(4) 0.4736(3) 0.4246(3) 0.0327(17) Uani 1 1 d . . .
H9A H 0.2739 0.5199 0.4304 0.039 Uiso 1 1 calc R . .
C10 C 0.4201(5) 0.4786(3) 0.4203(3) 0.0375(18) Uani 1 1 d . . .
H10A H 0.4538 0.5280 0.4240 0.045 Uiso 1 1 calc R . .
C11 C 0.4751(5) 0.4106(3) 0.4105(3) 0.0376(19) Uani 1 1 d . . .
H11A H 0.5476 0.4122 0.4068 0.045 Uiso 1 1 calc R . .
C12 C 0.4235(4) 0.3406(3) 0.4062(3) 0.0239(16) Uani 1 1 d . . .
H12A H 0.4619 0.2940 0.3985 0.029 Uiso 1 1 calc R . .
C13 C 0.1505(4) 0.3348(3) 0.5364(3) 0.0237(16) Uani 1 1 d . . .
H13A H 0.0879 0.3574 0.5568 0.028 Uiso 1 1 calc R . .
H13B H 0.2065 0.3738 0.5413 0.028 Uiso 1 1 calc R . .
C14 C 0.1792(4) 0.2592(3) 0.5724(3) 0.0210(15) Uani 1 1 d . . .
C15 C 0.2290(4) 0.1985(3) 0.5366(3) 0.0197(15) Uani 1 1 d . . .
C16 C 0.2578(4) 0.1324(3) 0.5749(3) 0.0218(15) Uani 1 1 d . . .
H16A H 0.2908 0.0900 0.5527 0.026 Uiso 1 1 calc R . .
C17 C 0.2412(4) 0.1253(3) 0.6428(3) 0.0253(15) Uani 1 1 d . A .
C18 C 0.1905(4) 0.1867(3) 0.6752(3) 0.0275(16) Uani 1 1 d . . .
H18A H 0.1775 0.1835 0.7217 0.033 Uiso 1 1 calc R . .
C19 C 0.1595(4) 0.2517(3) 0.6401(3) 0.0269(16) Uani 1 1 d . . .
H19A H 0.1237 0.2926 0.6627 0.032 Uiso 1 1 calc R . .
C20 C 0.2775(4) 0.0531(3) 0.6823(3) 0.042(2) Uani 1 1 d D . .
C21 C 0.2793(11) 0.0570(7) 0.7538(5) 0.062(4) Uiso 0.543(6) 1 d PD A 1
H21A H 0.2100 0.0671 0.7705 0.093 Uiso 0.543(6) 1 calc PR A 1
H21B H 0.3249 0.0997 0.7680 0.093 Uiso 0.543(6) 1 calc PR A 1
H21C H 0.3042 0.0069 0.7718 0.093 Uiso 0.543(6) 1 calc PR A 1
C22 C 0.3920(8) 0.0365(7) 0.6592(6) 0.066(4) Uiso 0.543(6) 1 d PD A 1
H22A H 0.4084 0.0695 0.6205 0.098 Uiso 0.543(6) 1 calc PR A 1
H22B H 0.3992 -0.0192 0.6471 0.098 Uiso 0.543(6) 1 calc PR A 1
H22C H 0.4391 0.0489 0.6958 0.098 Uiso 0.543(6) 1 calc PR A 1
C23 C 0.2287(9) -0.0207(6) 0.6537(6) 0.044(3) Uiso 0.543(6) 1 d PD A 1
H23A H 0.1552 -0.0207 0.6637 0.066 Uiso 0.543(6) 1 calc PR A 1
H23B H 0.2607 -0.0673 0.6736 0.066 Uiso 0.543(6) 1 calc PR A 1
H23C H 0.2387 -0.0217 0.6052 0.066 Uiso 0.543(6) 1 calc PR A 1
C21' C 0.1873(10) 0.0315(8) 0.7320(6) 0.053(5) Uiso 0.457(6) 1 d PD A 2
H21D H 0.1269 0.0633 0.7214 0.079 Uiso 0.457(6) 1 calc PR A 2
H21E H 0.2090 0.0423 0.7779 0.079 Uiso 0.457(6) 1 calc PR A 2
H21F H 0.1704 -0.0246 0.7275 0.079 Uiso 0.457(6) 1 calc PR A 2
C22' C 0.3574(9) 0.0790(7) 0.7327(6) 0.040(4) Uiso 0.457(6) 1 d PD A 2
H22D H 0.3232 0.1010 0.7720 0.060 Uiso 0.457(6) 1 calc PR A 2
H22E H 0.4016 0.1191 0.7126 0.060 Uiso 0.457(6) 1 calc PR A 2
H22F H 0.3988 0.0335 0.7460 0.060 Uiso 0.457(6) 1 calc PR A 2
C23' C 0.3000(11) -0.0169(6) 0.6438(6) 0.042(4) Uiso 0.457(6) 1 d PD A 2
H23D H 0.2365 -0.0461 0.6356 0.063 Uiso 0.457(6) 1 calc PR A 2
H23E H 0.3479 -0.0502 0.6686 0.063 Uiso 0.457(6) 1 calc PR A 2
H23F H 0.3308 -0.0017 0.6011 0.063 Uiso 0.457(6) 1 calc PR A 2

loop_
_atom_site_aniso_label
_atom_site_aniso_U_11
_atom_site_aniso_U_22
_atom_site_aniso_U_33
_atom_site_aniso_U_23
_atom_site_aniso_U_13
_atom_site_aniso_U_12
Br1 0.0220(3) 0.0321(3) 0.0308(4) -0.0048(3) 0.0053(3) 0.0023(3)
Fe1 0.0175(4) 0.0255(4) 0.0189(4) 0.0000(4) 0.0014(4) 0.0027(4)
N1 0.018(3) 0.022(2) 0.020(3) 0.004(2) -0.003(2) -0.002(2)
N2 0.013(2) 0.027(2) 0.023(3) -0.002(2) 0.001(2) 0.007(2)
N3 0.022(3) 0.026(3) 0.021(3) 0.006(2) 0.000(2) 0.003(2)
C1 0.014(3) 0.029(3) 0.024(4) -0.005(3) 0.003(3) 0.000(3)
C2 0.025(3) 0.020(3) 0.021(4) 0.002(3) 0.000(3) 0.000(3)
C3 0.014(3) 0.042(4) 0.034(4) -0.007(3) 0.001(3) 0.002(3)
C4 0.023(4) 0.045(4) 0.030(4) 0.005(3) -0.007(3) -0.003(3)
C5 0.029(4) 0.027(3) 0.024(4) 0.002(3) 0.001(3) -0.001(3)
C6 0.018(3) 0.028(3) 0.024(4) 0.001(3) 0.007(3) 0.005(3)
C7 0.025(4) 0.034(4) 0.018(4) 0.006(3) 0.002(3) 0.010(3)
C8 0.026(4) 0.023(3) 0.015(4) 0.004(2) 0.001(3) 0.003(3)
C9 0.038(4) 0.037(4) 0.023(4) 0.007(3) 0.003(3) 0.003(3)
C10 0.044(4) 0.031(4) 0.037(4) 0.005(3) -0.005(3) -0.009(3)
C11 0.035(4) 0.031(3) 0.047(5) 0.009(3) 0.004(3) -0.007(3)
C12 0.018(3) 0.033(3) 0.021(4) 0.009(3) 0.003(3) 0.010(3)
C13 0.022(4) 0.028(3) 0.022(4) -0.007(3) -0.003(3) 0.003(3)
C14 0.016(3) 0.028(3) 0.019(4) -0.001(3) -0.003(3) -0.003(3)
C15 0.016(3) 0.023(3) 0.020(3) 0.003(3) -0.001(3) -0.008(3)
C16 0.019(3) 0.024(3) 0.023(4) -0.010(3) -0.002(3) -0.005(3)
C17 0.030(4) 0.021(3) 0.025(4) -0.001(3) -0.005(3) -0.007(3)
C18 0.029(4) 0.041(4) 0.013(3) 0.009(3) 0.001(3) -0.007(3)
C19 0.017(3) 0.036(4) 0.027(4) -0.006(3) 0.006(3) -0.004(3)
C20 0.052(5) 0.035(4) 0.041(4) 0.018(3) -0.013(3) -0.005(3)

loop_
_atom_type_symbol
_atom_type_description
_atom_type_scat_dispersion_real
_atom_type_scat_dispersion_imag
_atom_type_scat_source
C C 0.0033 0.0016 'International Tables Vol C Tables 4.2.6.8 and 6.1.1.4'
H H 0.0000 0.0000 'International Tables Vol C Tables 4.2.6.8 and 6.1.1.4'
N N 0.0061 0.0033 'International Tables Vol C Tables 4.2.6.8 and 6.1.1.4'
Fe Fe 0.3463 0.8444 'International Tables Vol C Tables 4.2.6.8 and 6.1.1.4'
Br Br -0.2901 2.4595 'International Tables Vol C Tables 4.2.6.8 and 6.1.1.4'

loop_
_geom_angle_atom_site_label_1
_geom_angle_atom_site_label_2
_geom_angle_atom_site_label_3
_geom_angle
_geom_angle_site_symmetry_1
_geom_angle_site_symmetry_3
_geom_angle_publ_flag
C15 Fe1 N2 117.34(18) . . ?
C15 Fe1 N3 117.07(18) . . ?
N2 Fe1 N3 110.77(16) . . ?
C15 Fe1 N1 80.07(17) . . ?
N2 Fe1 N1 75.47(15) . . ?
N3 Fe1 N1 75.19(15) . . ?
C15 Fe1 Br1 110.75(14) . . ?
N2 Fe1 Br1 99.77(11) . . ?
N3 Fe1 Br1 97.86(12) . . ?
N1 Fe1 Br1 169.10(11) . . ?
C7 N1 C13 111.1(4) . . ?
C7 N1 C1 112.8(4) . . ?
C13 N1 C1 112.4(4) . . ?
C7 N1 Fe1 108.0(3) . . ?
C13 N1 Fe1 105.5(3) . . ?
C1 N1 Fe1 106.7(3) . . ?
C6 N2 C2 118.1(5) . . ?
C6 N2 Fe1 125.3(4) . . ?
C2 N2 Fe1 116.5(3) . . ?
C12 N3 C8 117.6(5) . . ?
C12 N3 Fe1 122.5(3) . . ?
C8 N3 Fe1 117.6(4) . . ?
N1 C1 C2 111.4(4) . . ?
N2 C2 C3 121.8(5) . . ?
N2 C2 C1 116.2(4) . . ?
C3 C2 C1 122.0(5) . . ?
C4 C3 C2 119.4(5) . . ?
C3 C4 C5 118.6(5) . . ?
C6 C5 C4 119.4(5) . . ?
N2 C6 C5 122.7(5) . . ?
N1 C7 C8 109.0(4) . . ?
N3 C8 C9 122.2(5) . . ?
N3 C8 C7 114.6(4) . . ?
C9 C8 C7 123.3(5) . . ?
C8 C9 C10 119.2(5) . . ?
C11 C10 C9 118.7(6) . . ?
C10 C11 C12 118.7(6) . . ?
N3 C12 C11 123.6(5) . . ?
N1 C13 C14 110.5(4) . . ?
C19 C14 C15 121.0(5) . . ?
C19 C14 C13 119.8(5) . . ?
C15 C14 C13 119.1(5) . . ?
C16 C15 C14 115.2(5) . . ?
C16 C15 Fe1 131.8(4) . . ?
C14 C15 Fe1 113.0(4) . . ?
C17 C16 C15 124.3(5) . . ?
C16 C17 C18 117.9(5) . . ?
C16 C17 C20 121.9(5) . . ?
C18 C17 C20 120.2(5) . . ?
C19 C18 C17 120.2(5) . . ?
C18 C19 C14 121.5(5) . . ?
C21 C20 C23' 124.6(8) . . ?
C21 C20 C23 115.0(8) . . ?
C23' C20 C23 37.5(7) . . ?
C21 C20 C22' 46.4(7) . . ?
C23' C20 C22' 116.9(8) . . ?
C23 C20 C22' 141.2(7) . . ?
C21 C20 C17 118.9(7) . . ?
C23' C20 C17 116.3(7) . . ?
C23 C20 C17 109.5(6) . . ?
C22' C20 C17 109.0(6) . . ?
C21 C20 C21' 52.7(7) . . ?
C23' C20 C21' 107.2(8) . . ?
C23 C20 C21' 74.6(7) . . ?
C22' C20 C21' 99.1(8) . . ?
C17 C20 C21' 106.2(6) . . ?
C21 C20 C22 106.4(8) . . ?
C23' C20 C22 60.5(7) . . ?
C23 C20 C22 98.0(7) . . ?
C22' C20 C22 66.3(7) . . ?
C17 C20 C22 106.4(6) . . ?
C21' C20 C22 147.1(8) . . ?

loop_
_geom_bond_atom_site_label_1
_geom_bond_atom_site_label_2
_geom_bond_distance
_geom_bond_site_symmetry_2
_geom_bond_publ_flag
Br1 Fe1 2.5352(9) . ?
Fe1 C15 2.068(5) . ?
Fe1 N2 2.149(4) . ?
Fe1 N3 2.156(4) . ?
Fe1 N1 2.276(4) . ?
N1 C7 1.466(6) . ?
N1 C13 1.467(6) . ?
N1 C1 1.461(6) . ?
N2 C6 1.339(6) . ?
N2 C2 1.361(6) . ?
N3 C12 1.339(6) . ?
N3 C8 1.346(6) . ?
C1 C2 1.497(7) . ?
C2 C3 1.383(7) . ?
C3 C4 1.375(8) . ?
C4 C5 1.391(7) . ?
C5 C6 1.368(7) . ?
C7 C8 1.508(7) . ?
C8 C9 1.373(7) . ?
C9 C10 1.392(8) . ?
C10 C11 1.372(8) . ?
C11 C12 1.369(7) . ?
C13 C14 1.519(7) . ?
C14 C19 1.387(7) . ?
C14 C15 1.414(7) . ?
C15 C16 1.411(7) . ?
C16 C17 1.384(7) . ?
C17 C18 1.394(7) . ?
C17 C20 1.533(7) . ?
C18 C19 1.369(7) . ?
C20 C21 1.436(10) . ?
C20 C23' 1.446(10) . ?
C20 C23 1.517(10) . ?
C20 C22' 1.517(10) . ?
C20 C21' 1.586(11) . ?
C20 C22 1.591(10) . ?
